data_1511665
loop_
_publ_author_name
'Clin, M.'
'Fischer, P.'
'Schmid, H.'
'Schobinger, P.'

_publ_section_title
;
 Magnetic phase transition in cobalt iodine boracite
;
_journal_name_full 'Phase Transition'
_journal_page_first 149
_journal_page_last 157
_journal_paper_doi 10.1080/01411599108207726
_journal_volume 33
_journal_year 1991
_chemical_formula_sum 'B7 Co3 I O13'
_chemical_name_systematic 'Co3 (B7 O13 I)'
_space_group_IT_number 29
_symmetry_space_group_name_Hall 'P 2c -2ac'
_symmetry_space_group_name_H-M 'P c a 21'
_cell_angle_alpha 90
_cell_angle_beta 90
_cell_angle_gamma 90
_cell_formula_units_Z 4
_cell_length_a 8.6012
_cell_length_b 8.5695
_cell_length_c 12.1208
_cell_volume 893.400
_citation_journal_id_ASTM PHTRDP
_cod_data_source_file boron4-x_323.cif
_cod_data_source_block B7Co3I1O13
_cod_original_cell_volume 893.3997
_cod_original_formula_sum 'B7 Co3 I1 O13'
_cod_database_code 1511665

loop_
_symmetry_equiv_pos_as_xyz
x,y,z
-x,-y,z+1/2
-x+1/2,y,z+1/2
x+1/2,-y,z

loop_
_atom_site_label
_atom_site_type_symbol
_atom_site_fract_x
_atom_site_fract_y
_atom_site_fract_z
_atom_site_occupancy
_atom_site_U_iso_or_equiv
O10 O-2 0.2827 0.9253 0.5432 1 0.0
O1 O-2 0.0149 0.012 0.512 1 0.0
Co1 Co+2 0 0.5 0.5 1 0.0
O6 O-2 0.8475 0.8037 0.4288 1 0.0
B7 B+3 0.3056 0.4924 0.6168 1 0.0
O11 O-2 0.0995 0.9246 0.7047 1 0.0
Co2 Co+2 0.2557 0.718 0.265 1 0.0
Co3 Co+2 0.239 0.264 0.261 1 0.0
O13 O-2 0.2074 0.4346 0.5447 1 0.0
O2 O-2 0.0858 0.73 0.5055 1 0.0
O12 O-2 0.2021 0.1657 0.6267 1 0.0
B1 B+3 0.2463 0.7459 0.5162 1 0.0
O5 O-2 -0.0881 0.268 0.5002 1 0.0
O4 O-2 0.0817 0.8825 0.3348 1 0.0
B4 B+3 0.0097 0.1585 0.4425 1 0.0
B5 B+3 -0.0007 0.8329 0.4466 1 0.0
I1 I-1 0.0059 0.5012 0.2706 1 0.0
O3 O-2 0.1554 0.2034 0.4223 1 0.0
O7 O-2 -0.0757 0.1079 0.3355 1 0.0
O9 O-2 0.2944 0.6599 0.6255 1 0.0
O8 O-2 0.1249 0.0668 0.2047 1 0.0
B3 B+3 0.2506 0.2442 0.5123 1 0.0
B6 B+3 0.1532 0.9946 0.5927 1 0.0
B2 B+3 0.0043 0.0084 0.2642 1 0.0
